data_2101993
loop_
_publ_author_name
'Glidewell, Christopher'
'Ferguson, George'
'Gregson, Richard M.'
'Campana, Charles F.'

_publ_section_title
;
 Supramolecular chemistry of amine--phenol adducts; novel
 three-dimensional framework structures in adducts of
 bis(2-aminoethyl)amine with 4,4'-sulfonyldiphenol,
 1,1,1-tris(4-hydroxyphenyl)ethane and 3,5-dihydroxybenzoic acid, and
 in the methanol-solvated adduct of tris(2-aminoethyl)amine with
 4,4'-biphenol
;
_journal_issue 1
_journal_name_full 'Acta Crystallographica Section B'
_journal_page_first 68
_journal_page_last 84
_journal_paper_doi 10.1107/S0108768199009714
_journal_volume 56
_journal_year 2000
_chemical_formula_moiety '4(C20 H18 O3), C4 H13 N3, C H4 O'
_chemical_formula_sum 'C85 H89 N3 O13'
_chemical_formula_weight 1360.59
_chemical_name_systematic
;
Bis(2-aminoethyl)amine--1,1,1-tris(4-hydroxyphenyl)ethane--
methanol (1/4/1)
;
_space_group_IT_number 2
_symmetry_cell_setting triclinic
_symmetry_space_group_name_Hall '-P 1'
_symmetry_space_group_name_H-M 'P -1'
_cell_angle_alpha 101.069(9)
_cell_angle_beta 92.924(9)
_cell_angle_gamma 97.291(9)
_cell_formula_units_Z 1
_cell_length_a 10.7171(9)
_cell_length_b 11.2112(11)
_cell_length_c 15.5547(19)
_cell_measurement_reflns_used 25
_cell_measurement_temperature 294.0(10)
_cell_measurement_theta_max 19.31
_cell_measurement_theta_min 9.27
_cell_volume 1813.9(3)
_computing_cell_refinement 'SET4 & CELDIM (Enraf-Nonius, 1992)'
_computing_data_collection 'CAD-4-PC Software (Enraf-Nonius, 1992)'
_computing_data_reduction 'DATRD2 in NRCVAX96 (Gabe et al., 1989)'
_computing_molecular_graphics 'NRCVAX96, ORTEP (Johnson, 1976), PLATON (Spek, 1998)'
_computing_publication_material 'NRCVAX96, SHELXL97  and WordPerfect macro PREP8 (Ferguson, 1998)'
_computing_structure_refinement 'NRCVAX96 and SHELXL97 (Sheldrick, 1997b)'
_computing_structure_solution 'SHELXS97 (Sheldrick, 1997a)'
_diffrn_ambient_temperature 294.0(10)
_diffrn_measured_fraction_theta_full 1.000
_diffrn_measured_fraction_theta_max 1.000
_diffrn_measurement_device 'Enraf-Nonius CAD-4'
_diffrn_measurement_method \q/2\q
_diffrn_radiation_monochromator graphite
_diffrn_radiation_source 'X-ray tube'
_diffrn_radiation_type 'Mo K\a'
_diffrn_radiation_wavelength .71073
_diffrn_reflns_av_R_equivalents .000
_diffrn_reflns_av_sigmaI/netI .0267
_diffrn_reflns_limit_h_max 12
_diffrn_reflns_limit_h_min -12
_diffrn_reflns_limit_k_max 13
_diffrn_reflns_limit_k_min 0
_diffrn_reflns_limit_l_max 18
_diffrn_reflns_limit_l_min -18
_diffrn_reflns_number 6491
_diffrn_reflns_theta_full 25.10
_diffrn_reflns_theta_max 25.10
_diffrn_reflns_theta_min 2.07
_diffrn_standards_decay_% 'no decay, variation 0.4'
_diffrn_standards_interval_time 120
_diffrn_standards_number 3
_exptl_absorpt_coefficient_mu .083
_exptl_absorpt_correction_T_max 1.0000
_exptl_absorpt_correction_T_min 1.0000
_exptl_absorpt_correction_type none
_exptl_crystal_colour colourless
_exptl_crystal_density_diffrn 1.245
_exptl_crystal_density_method 'not measured'
_exptl_crystal_description plate
_exptl_crystal_F_000 724
_exptl_crystal_size_max .42
_exptl_crystal_size_mid .36
_exptl_crystal_size_min .26
_refine_diff_density_max .462
_refine_diff_density_min -.363
_refine_ls_extinction_coef .015(2)
_refine_ls_extinction_method SHELXL
_refine_ls_goodness_of_fit_ref 1.092
_refine_ls_hydrogen_treatment constr
_refine_ls_matrix_type full
_refine_ls_number_parameters 495
_refine_ls_number_reflns 6491
_refine_ls_number_restraints 17
_refine_ls_restrained_S_all 1.090
_refine_ls_R_factor_all .0851
_refine_ls_R_factor_gt .0534
_refine_ls_shift/su_max .007
_refine_ls_shift/su_mean .000
_refine_ls_structure_factor_coef Fsqd
_refine_ls_weighting_details 'w=1/[\s^2^(Fo^2^)+(0.0829P)^2^+0.3479P] where P=(Fo^2^+2Fc^2^)/3'
_refine_ls_weighting_scheme calc
_refine_ls_wR_factor_ref .1638
_reflns_number_gt 4176
_reflns_number_total 6491
_reflns_threshold_expression >2\s(I)
_cod_data_source_file na0096.cif
_cod_data_source_block 9811
_cod_database_code 2101993
_cod_database_fobs_code 2101993

loop_
_symmetry_equiv_pos_as_xyz
'x, y, z'
'-x, -y, -z'

loop_
_atom_site_label
_atom_site_fract_x
_atom_site_fract_y
_atom_site_fract_z
_atom_site_U_iso_or_equiv
_atom_site_adp_type
_atom_site_calc_flag
_atom_site_refinement_flags
_atom_site_occupancy
_atom_site_disorder_assembly
_atom_site_disorder_group
_atom_site_type_symbol
O8 .1194(6) .6062(4) .6642(4) .0867(15) Uani d PU .50 A -1 O
C9 .1704(12) .6105(9) .7512(6) .105(3) Uani d PU .50 A -1 C
N1 .9125(7) .4079(7) .2896(6) .093(2) Uani d PD .50 B -1 N
C2 .7783(6) .4213(6) .2958(5) .0727(17) Uani d PD .50 B -1 C
C3 .7458(4) .4372(4) .3908(3) .0546(11) Uani d PD .50 B -1 C
N4 .6136(9) .4574(7) .3980(6) .0552(15) Uani d PD .50 B -1 N
C5 .5745(9) .4652(8) .4884(6) .0526(17) Uani d PD .50 B -1 C
C6 .4398(9) .4928(8) .4935(6) .0526(17) Uani d PD .50 B -1 C
N7 .3999(10) .5010(7) .5831(6) .0552(15) Uani d PD .50 B -1 N
C11 .1131(2) .29781(19) -.02624(13) .0430(5) Uani d . 1 . . C
C12 .2283(2) .3478(2) -.05040(15) .0545(6) Uani d . 1 . . C
C13 .3349(2) .3753(2) .00653(16) .0590(6) Uani d . 1 . . C
C14 .3300(2) .3552(2) .09101(14) .0507(6) Uani d . 1 . . C
O14 .44019(15) .38146(19) .14380(11) .0694(5) Uani d . 1 . . O
C15 .2170(2) .3086(2) .11735(15) .0549(6) Uani d . 1 . . C
C16 .1098(2) .2797(2) .05919(14) .0499(5) Uani d . 1 . . C
C21 -.1221(2) .2277(2) -.05111(14) .0479(5) Uani d . 1 . . C
C22 -.1894(2) .3196(3) -.01243(18) .0674(7) Uani d . 1 . . C
C23 -.2966(3) .2966(4) .0281(2) .0824(9) Uani d . 1 . . C
C24 -.3416(3) .1793(4) .0321(2) .0818(9) Uani d . 1 . . C
O24 -.4501(2) .1467(3) .0709(2) .1246(10) Uani d . 1 . . O
C25 -.2790(3) .0829(3) -.0057(2) .0789(9) Uani d . 1 . . C
C26 -.1690(2) .1090(3) -.04661(16) .0607(7) Uani d . 1 . . C
C31 .0219(2) .1469(2) -.16311(13) .0456(5) Uani d . 1 . . C
C32 -.0515(2) .1128(2) -.24231(15) .0539(6) Uani d . 1 . . C
C33 -.0381(2) .0092(3) -.30218(16) .0654(7) Uani d . 1 . . C
C34 .0494(3) -.0634(3) -.28507(17) .0742(8) Uani d . 1 . . C
O34 .0667(3) -.1664(2) -.34510(16) .1186(10) Uani d . 1 . . O
C35 .1233(3) -.0332(3) -.20746(19) .0833(10) Uani d . 1 . . C
C36 .1092(2) .0714(2) -.14760(16) .0635(7) Uani d . 1 . . C
C71 -.0010(2) .2593(2) -.09505(14) .0455(5) Uani d . 1 . . C
C72 -.0144(3) .3670(2) -.14262(17) .0645(7) Uani d . 1 . . C
C41 .4893(2) -.0528(3) .29823(15) .0651(7) Uani d . 1 . . C
C42 .3913(3) -.0194(3) .25005(19) .0787(9) Uani d . 1 . . C
C43 .3781(3) .1004(3) .2502(2) .0794(9) Uani d . 1 . . C
C44 .4632(2) .1936(3) .29955(16) .0666(8) Uani d . 1 . . C
O44 .44549(18) .3129(2) .29876(13) .0782(6) Uani d . 1 . . O
C45 .5623(3) .1642(3) .34770(17) .0764(9) Uani d . 1 . . C
C46 .5750(3) .0425(3) .34637(17) .0752(9) Uani d . 1 . . C
C51 .3770(2) -.2499(3) .32807(14) .0580(7) Uani d . 1 . . C
C52 .3294(3) -.3728(3) .29705(16) .0684(8) Uani d . 1 . . C
C53 .2232(3) -.4280(3) .32789(17) .0665(7) Uani d . 1 . . C
C54 .1613(2) -.3623(2) .39225(16) .0548(6) Uani d . 1 . . C
O54 .05536(17) -.41414(17) .42540(13) .0714(5) Uani d . 1 . . O
C55 .2075(2) -.2406(2) .42512(16) .0582(6) Uani d . 1 . . C
C56 .3124(2) -.1856(2) .39303(15) .0590(7) Uani d . 1 . . C
C61 .6121(2) -.2043(2) .35381(15) .0565(6) Uani d . 1 . . C
C62 .7230(2) -.2327(2) .32009(15) .0538(6) Uani d . 1 . . C
C63 .8241(2) -.2501(2) .37246(15) .0556(6) Uani d . 1 . . C
C64 .8167(2) -.2380(2) .46162(14) .0467(5) Uani d . 1 . . C
O64 .91283(17) -.26131(18) .51478(12) .0715(5) Uani d . 1 . . O
C65 .7099(2) -.2042(3) .49766(15) .0623(7) Uani d . 1 . . C
C66 .6099(2) -.1887(3) .44487(16) .0784(9) Uani d . 1 . . C
C81 .4974(2) -.1887(3) .29538(15) .0648(7) Uani d . 1 . . C
C82 .5102(3) -.2486(4) .19793(17) .0922(11) Uani d . 1 . . C
H1A .9304 .3982 .2337 .139 Uiso calc PR .50 B -1 H
H1B .9285 .3425 .3107 .139 Uiso calc PR .50 B -1 H
H2A .7267 .3491 .2610 .087 Uiso calc PR .50 B -1 H
H2B .7604 .4920 .2724 .087 Uiso calc PR .50 B -1 H
H3A .7594 .3645 .4132 .066 Uiso calc PR .50 B -1 H
H3B .8007 .5067 .4261 .066 Uiso calc PR .50 B -1 H
H4A .6028 .5275 .3802 .066 Uiso calc PR .50 B -1 H
H5A .6305 .5294 .5281 .063 Uiso calc PR .50 B -1 H
H5B .5812 .3881 .5067 .063 Uiso calc PR .50 B -1 H
H6A .4333 .5697 .4750 .063 Uiso calc PR .50 B -1 H
H6B .3840 .4285 .4538 .063 Uiso calc PR .50 B -1 H
H7A .3210 .5177 .5843 .083 Uiso calc PR .50 B -1 H
H7B .4040 .4298 .5997 .083 Uiso calc PR .50 B -1 H
H12 .2334 .3631 -.1069 .065 Uiso calc R 1 . . H
H13 .4107 .4077 -.0120 .071 Uiso calc R 1 . . H
H14 .4276 .3622 .1912 .104 Uiso calc R 1 . . H
H15 .2121 .2963 .1746 .066 Uiso calc R 1 . . H
H16 .0341 .2474 .0781 .060 Uiso calc R 1 . . H
H22 -.1596 .4005 -.0144 .081 Uiso calc R 1 . . H
H23 -.3388 .3607 .0528 .099 Uiso calc R 1 . . H
H24 -.4887 .2058 .0818 .187 Uiso calc R 1 . . H
H25 -.3102 .0023 -.0036 .095 Uiso calc R 1 . . H
H26 -.1264 .0451 -.0714 .073 Uiso calc R 1 . . H
H32 -.1113 .1615 -.2551 .065 Uiso calc R 1 . . H
H33 -.0888 -.0118 -.3546 .078 Uiso calc R 1 . . H
H34 .0050 -.2190 -.3485 .178 Uiso calc R 1 . . H
H35 .1825 -.0828 -.1952 .100 Uiso calc R 1 . . H
H36 .1600 .0916 -.0952 .076 Uiso calc R 1 . . H
H72A .0617 .3864 -.1700 .097 Uiso calc R 1 . . H
H72B -.0294 .4376 -.1007 .097 Uiso calc R 1 . . H
H72C -.0840 .3437 -.1866 .097 Uiso calc R 1 . . H
H42 .3325 -.0809 .2164 .094 Uiso calc R 1 . . H
H43 .3113 .1188 .2169 .095 Uiso calc R 1 . . H
H44 .5025 .3600 .3295 .117 Uiso calc R 1 . . H
H45 .6208 .2263 .3811 .092 Uiso calc R 1 . . H
H46 .6429 .0242 .3787 .090 Uiso calc R 1 . . H
H52 .3706 -.4193 .2542 .082 Uiso calc R 1 . . H
H53 .1932 -.5101 .3051 .080 Uiso calc R 1 . . H
H54 .0211 -.4742 .3894 .107 Uiso calc R 1 . . H
H55 .1674 -.1954 .4693 .070 Uiso calc R 1 . . H
H56 .3410 -.1030 .4154 .071 Uiso calc R 1 . . H
H62 .7301 -.2404 .2600 .065 Uiso calc R 1 . . H
H63 .8976 -.2700 .3474 .067 Uiso calc R 1 . . H
H64 .9580 -.3038 .4850 .107 Uiso calc R 1 . . H
H65 .7052 -.1917 .5582 .075 Uiso calc R 1 . . H
H66 .5375 -.1669 .4706 .094 Uiso calc R 1 . . H
H82A .4379 -.2387 .1622 .138 Uiso calc R 1 . . H
H82B .5153 -.3344 .1934 .138 Uiso calc R 1 . . H
H82C .5852 -.2096 .1780 .138 Uiso calc R 1 . . H

loop_
_atom_site_aniso_label
_atom_site_aniso_U_11
_atom_site_aniso_U_22
_atom_site_aniso_U_33
_atom_site_aniso_U_12
_atom_site_aniso_U_13
_atom_site_aniso_U_23
O8 .104(4) .067(3) .077(3) -.015(3) -.016(3) .009(3)
C9 .136(9) .093(6) .074(6) -.019(6) -.007(6) .018(4)
N1 .092(5) .094(5) .109(7) .028(4) .042(5) .042(5)
C2 .074(4) .073(4) .077(4) .014(3) .011(4) .023(4)
C3 .050(3) .051(3) .064(3) .002(2) .001(2) .016(2)
N4 .059(2) .055(5) .049(4) .002(3) .0036(19) .010(3)
C5 .056(2) .050(5) .048(4) .000(3) -.005(2) .009(3)
C6 .056(2) .050(5) .048(4) .000(3) -.005(2) .009(3)
N7 .059(2) .055(5) .049(4) .002(3) .0036(19) .010(3)
C11 .0480(12) .0410(12) .0387(11) .0109(9) .0009(9) .0025(9)
C12 .0575(14) .0633(15) .0398(12) .0005(11) -.0001(10) .0090(11)
C13 .0511(14) .0704(17) .0512(14) -.0019(12) .0032(11) .0087(12)
C14 .0471(13) .0565(14) .0437(12) .0112(10) -.0058(10) -.0022(10)
O14 .0488(10) .0973(14) .0550(10) .0075(9) -.0090(8) .0031(10)
C15 .0540(14) .0732(17) .0392(12) .0179(12) -.0006(10) .0111(11)
C16 .0451(12) .0608(15) .0450(12) .0095(10) .0029(10) .0122(10)
C21 .0447(12) .0562(14) .0405(11) .0122(10) -.0052(9) .0030(10)
C22 .0495(15) .0733(18) .0729(17) .0172(13) .0023(13) -.0064(14)
C23 .0583(18) .099(3) .087(2) .0227(17) .0110(15) .0011(18)
C24 .0488(16) .138(3) .0654(18) .0267(19) .0104(13) .0268(19)
O24 .0702(15) .181(3) .135(2) .0238(16) .0413(15) .050(2)
C25 .0699(19) .094(2) .0758(19) .0003(17) .0001(15) .0344(17)
C26 .0591(15) .0702(18) .0574(15) .0159(13) .0054(12) .0192(13)
C31 .0467(12) .0505(13) .0385(11) .0100(10) -.0018(9) .0056(9)
C32 .0493(13) .0664(16) .0453(12) .0194(11) -.0082(10) .0053(11)
C33 .0665(16) .0768(18) .0452(13) .0241(14) -.0185(12) -.0096(12)
C34 .0849(19) .0738(18) .0545(15) .0328(15) -.0182(14) -.0183(13)
O34 .146(2) .1031(18) .0881(15) .0708(16) -.0496(15) -.0452(14)
C35 .100(2) .0742(19) .0685(18) .0488(17) -.0341(16) -.0181(15)
C36 .0729(17) .0647(16) .0480(13) .0264(13) -.0206(12) -.0049(12)
C71 .0498(12) .0454(13) .0412(11) .0124(10) -.0038(9) .0062(9)
C72 .0785(18) .0564(15) .0591(15) .0147(13) -.0125(13) .0142(12)
C41 .0501(14) .110(2) .0392(12) .0245(14) .0044(11) .0167(13)
C42 .0594(17) .109(3) .0709(18) .0052(16) -.0174(14) .0362(17)
C43 .0531(16) .119(3) .0736(19) .0071(16) -.0160(14) .0455(18)
C44 .0524(15) .109(2) .0447(13) .0202(15) .0040(11) .0258(14)
O44 .0684(13) .1064(17) .0614(12) .0165(11) -.0124(9) .0223(11)
C45 .0577(16) .116(3) .0538(15) .0281(16) -.0096(12) .0049(15)
C46 .0574(16) .121(3) .0494(15) .0404(17) -.0059(12) .0074(15)
C51 .0486(13) .0856(19) .0381(12) .0283(12) -.0034(10) -.0019(12)
C52 .0707(18) .087(2) .0468(14) .0429(16) .0004(13) -.0076(13)
C53 .0689(17) .0659(17) .0589(15) .0267(14) -.0080(13) -.0100(13)
C54 .0475(13) .0593(15) .0540(13) .0174(11) -.0122(11) .0001(12)
O54 .0575(11) .0623(12) .0851(13) .0031(9) -.0066(10) -.0014(9)
C55 .0451(13) .0684(17) .0551(14) .0173(12) .0012(11) -.0082(12)
C56 .0474(14) .0713(17) .0506(14) .0146(12) -.0018(11) -.0094(12)
C61 .0475(13) .0832(18) .0406(12) .0196(12) .0070(10) .0092(11)
C62 .0540(14) .0701(16) .0413(12) .0146(12) .0124(10) .0153(11)
C63 .0444(13) .0703(16) .0533(14) .0160(11) .0102(11) .0084(12)
C64 .0421(12) .0451(13) .0486(13) .0027(9) -.0021(10) .0024(10)
O64 .0633(11) .0799(13) .0635(11) .0252(9) -.0201(9) -.0087(9)
C65 .0481(14) .097(2) .0394(12) .0087(13) .0039(10) .0084(12)
C66 .0449(14) .149(3) .0409(13) .0297(16) .0077(11) .0075(15)
C81 .0517(14) .107(2) .0375(12) .0307(14) .0021(10) .0051(13)
C82 .0763(19) .162(3) .0382(14) .046(2) .0028(13) .0007(17)

loop_
_atom_type_symbol
_atom_type_description
_atom_type_scat_dispersion_real
_atom_type_scat_dispersion_imag
_atom_type_scat_source
C C .0033 .0016 'International Tables Vol C Tables 4.2.6.8 and 6.1.1.4'
H H .0000 .0000 'International Tables Vol C Tables 4.2.6.8 and 6.1.1.4'
N N .0061 .0033 'International Tables Vol C Tables 4.2.6.8 and 6.1.1.4'
O O .0106 .0060 'International Tables Vol C Tables 4.2.6.8 and 6.1.1.4'

loop_
_geom_angle_atom_site_label_1
_geom_angle_atom_site_label_2
_geom_angle_atom_site_label_3
_geom_angle
_geom_angle_publ_flag
N1 C2 C3 110.2(6) no
N4 C3 C2 110.5(5) no
C3 N4 C5 112.7(9) no
N4 C5 C6 110.8(6) no
N7 C6 C5 111.4(6) no
C16 C11 C12 116.7(2) no
C16 C11 C71 123.4(2) no
C12 C11 C71 119.82(19) no
C13 C12 C11 122.1(2) no
C12 C13 C14 120.3(2) no
O14 C14 C15 123.6(2) no
O14 C14 C13 117.5(2) no
C15 C14 C13 118.9(2) no
C14 C15 C16 120.5(2) no
C11 C16 C15 121.4(2) no
C26 C21 C22 116.8(2) no
C26 C21 C71 122.4(2) no
C22 C21 C71 120.8(2) no
C23 C22 C21 123.1(3) no
C24 C23 C22 119.5(3) no
C23 C24 O24 123.8(3) no
C23 C24 C25 120.3(3) no
O24 C24 C25 115.9(4) no
C26 C25 C24 119.1(3) no
C21 C26 C25 121.2(3) no
C36 C31 C32 116.7(2) no
C36 C31 C71 122.83(19) no
C32 C31 C71 120.33(19) no
C33 C32 C31 121.7(2) no
C34 C33 C32 120.2(2) no
C33 C34 C35 120.0(2) no
C33 C34 O34 121.3(2) no
C35 C34 O34 118.7(2) no
C34 C35 C36 119.4(2) no
C35 C36 C31 122.0(2) no
C21 C71 C31 109.33(18) no
C21 C71 C11 110.78(17) no
C31 C71 C11 109.64(17) no
C21 C71 C72 109.83(19) no
C31 C71 C72 108.75(19) no
C11 C71 C72 108.49(18) no
C46 C41 C42 116.3(3) no
C46 C41 C81 124.1(2) no
C42 C41 C81 119.6(3) no
C43 C42 C41 122.6(3) no
C42 C43 C44 120.2(3) no
C43 C44 O44 118.4(2) no
C43 C44 C45 119.0(3) no
O44 C44 C45 122.7(3) no
C44 C45 C46 120.2(3) no
C45 C46 C41 121.8(2) no
C52 C51 C56 116.4(3) no
C52 C51 C81 122.2(2) no
C56 C51 C81 121.4(2) no
C53 C52 C51 122.0(2) no
C54 C53 C52 120.4(3) no
C53 C54 O54 122.3(2) no
C53 C54 C55 118.8(3) no
O54 C54 C55 118.9(2) no
C56 C55 C54 120.5(2) no
C55 C56 C51 121.9(3) no
C62 C61 C66 115.8(2) no
C62 C61 C81 122.4(2) no
C66 C61 C81 121.8(2) no
C61 C62 C63 122.1(2) no
C64 C63 C62 120.2(2) no
C65 C64 O64 119.3(2) no
C65 C64 C63 119.1(2) no
O64 C64 C63 121.6(2) no
C64 C65 C66 120.0(2) no
C65 C66 C61 122.6(2) no
C41 C81 C51 110.0(2) no
C41 C81 C61 110.8(2) no
C51 C81 C61 108.7(2) no
C41 C81 C82 106.9(2) no
C51 C81 C82 110.1(2) no
C61 C81 C82 110.3(2) no

loop_
_geom_bond_atom_site_label_1
_geom_bond_atom_site_label_2
_geom_bond_distance
_geom_bond_publ_flag
O8 C9 1.423(10) y
N1 C2 1.471(9) y
C2 C3 1.518(7) no
C3 N4 1.470(9) y
N4 C5 1.477(9) y
C5 C6 1.517(5) no
C6 N7 1.467(9) y
C11 C16 1.384(3) no
C11 C12 1.390(3) no
C11 C71 1.543(3) no
C12 C13 1.373(3) no
C13 C14 1.378(3) no
C14 O14 1.369(3) y
C14 C15 1.371(3) no
C15 C16 1.389(3) no
C21 C26 1.378(3) no
C21 C22 1.392(3) no
C21 C71 1.531(3) no
C22 C23 1.358(4) no
C23 C24 1.356(5) no
C24 O24 1.378(4) y
C24 C25 1.395(5) no
C25 C26 1.393(4) no
C31 C36 1.381(3) no
C31 C32 1.388(3) no
C31 C71 1.536(3) no
C32 C33 1.370(3) no
C33 C34 1.365(4) no
C34 C35 1.370(4) no
C34 O34 1.378(3) y
C35 C36 1.381(3) no
C71 C72 1.551(3) no
C41 C46 1.385(4) no
C41 C42 1.390(4) no
C41 C81 1.530(4) no
C42 C43 1.368(4) no
C43 C44 1.375(4) no
C44 O44 1.377(4) y
C44 C45 1.379(4) no
C45 C46 1.385(4) no
C51 C52 1.391(4) no
C51 C56 1.392(3) no
C51 C81 1.540(4) no
C52 C53 1.378(4) no
C53 C54 1.376(3) no
C54 O54 1.379(3) y
C54 C55 1.379(3) no
C55 C56 1.377(4) no
C61 C62 1.373(3) no
C61 C66 1.395(3) no
C61 C81 1.539(3) no
C62 C63 1.379(3) no
C63 C64 1.375(3) no
C64 C65 1.364(3) no
C64 O64 1.371(3) y
C65 C66 1.365(3) no
C81 C82 1.556(3) no

loop_
_geom_hbond_atom_site_label_D
_geom_hbond_atom_site_label_H
_geom_hbond_atom_site_label_A
_geom_hbond_site_symmetry_A
_geom_hbond_distance_DH
_geom_hbond_distance_HA
_geom_hbond_distance_DA
_geom_hbond_angle_DHA
_geom_hbond_publ_flag
N1 H1B O34 2_655 .89 2.15 3.026(8) 168 yes
O14 H14 O44 . .82 1.87 2.667(3) 164 yes
O24 H24 O14 1_455 .82 2.26 3.061(4) 165 yes
O34 H34 O64 1_454 .82 2.24 2.627(3) 109 yes
O44 H44 N4 . .82 1.69 2.504(9) 176 yes
O44 H44 N7 2_666 .82 2.00 2.796(9) 164 yes
O54 H54 N1 1_445 .82 2.04 2.840(9) 166 yes
O54 H54 O8 2_556 .82 2.00 2.765(6) 156 yes
O64 H64 O54 1_655 .82 1.86 2.677(3) 173 yes
C45 H45 N4 . .93 2.57 3.198(9) 126 no

loop_
_geom_torsion_atom_site_label_1
_geom_torsion_atom_site_label_2
_geom_torsion_atom_site_label_3
_geom_torsion_atom_site_label_4
_geom_torsion
_geom_torsion_publ_flag
N1 C2 C3 N4 176.9(6) y
C2 C3 N4 C5 176.1(6) y
C3 N4 C5 C6 177.0(5) y
N4 C5 C6 N7 -179.9(8) y
C16 C11 C12 C13 1.6(3) no
C71 C11 C12 C13 -175.2(2) no
C11 C12 C13 C14 -.8(4) no
C12 C13 C14 O14 178.3(2) no
C12 C13 C14 C15 -.7(4) no
O14 C14 C15 C16 -177.5(2) no
C13 C14 C15 C16 1.4(4) no
C12 C11 C16 C15 -.8(3) no
C71 C11 C16 C15 175.8(2) no
C14 C15 C16 C11 -.6(4) no
C26 C21 C22 C23 -.2(4) no
C71 C21 C22 C23 -179.3(2) no
C21 C22 C23 C24 .3(5) no
C22 C23 C24 O24 -179.3(3) no
C22 C23 C24 C25 -.6(5) no
C23 C24 C25 C26 .8(4) no
O24 C24 C25 C26 179.6(3) no
C22 C21 C26 C25 .4(4) no
C71 C21 C26 C25 179.5(2) no
C24 C25 C26 C21 -.7(4) no
C36 C31 C32 C33 .0(4) no
C71 C31 C32 C33 -176.3(2) no
C31 C32 C33 C34 -.3(4) no
C32 C33 C34 C35 .6(5) no
C32 C33 C34 O34 -178.5(3) no
C33 C34 C35 C36 -.7(5) no
O34 C34 C35 C36 178.4(3) no
C34 C35 C36 C31 .4(5) no
C32 C31 C36 C35 -.1(4) no
C71 C31 C36 C35 176.1(3) no
C26 C21 C71 C31 24.6(3) no
C22 C21 C71 C31 -156.3(2) no
C26 C21 C71 C11 -96.3(2) no
C22 C21 C71 C11 82.8(2) no
C26 C21 C71 C72 143.8(2) no
C22 C21 C71 C72 -37.1(3) y
C36 C31 C71 C21 -102.3(3) no
C32 C31 C71 C21 73.8(3) no
C36 C31 C71 C11 19.3(3) no
C32 C31 C71 C11 -164.6(2) no
C36 C31 C71 C72 137.8(2) no
C32 C31 C71 C72 -46.2(3) y
C16 C11 C71 C21 13.2(3) no
C12 C11 C71 C21 -170.3(2) no
C16 C11 C71 C31 -107.6(2) no
C12 C11 C71 C31 69.0(3) no
C16 C11 C71 C72 133.8(2) no
C12 C11 C71 C72 -49.7(3) y
C46 C41 C42 C43 -.7(4) no
C81 C41 C42 C43 179.5(3) no
C41 C42 C43 C44 -.2(5) no
C42 C43 C44 O44 -179.2(3) no
C42 C43 C44 C45 .7(4) no
C43 C44 C45 C46 -.3(4) no
O44 C44 C45 C46 179.6(3) no
C44 C45 C46 C41 -.7(4) no
C42 C41 C46 C45 1.2(4) no
C81 C41 C46 C45 -179.1(2) no
C56 C51 C52 C53 .8(4) no
C81 C51 C52 C53 178.5(2) no
C51 C52 C53 C54 -1.0(4) no
C52 C53 C54 O54 -179.5(2) no
C52 C53 C54 C55 .1(4) no
C53 C54 C55 C56 1.0(4) no
O54 C54 C55 C56 -179.4(2) no
C54 C55 C56 C51 -1.2(4) no
C52 C51 C56 C55 .2(4) no
C81 C51 C56 C55 -177.5(2) no
C66 C61 C62 C63 2.8(4) no
C81 C61 C62 C63 -178.1(3) no
C61 C62 C63 C64 -.6(4) no
C62 C63 C64 C65 -2.5(4) no
C62 C63 C64 O64 176.3(2) no
O64 C64 C65 C66 -175.6(3) no
C63 C64 C65 C66 3.2(4) no
C64 C65 C66 C61 -1.0(5) no
C62 C61 C66 C65 -2.0(5) no
C81 C61 C66 C65 178.9(3) no
C46 C41 C81 C51 120.9(3) no
C42 C41 C81 C51 -59.3(3) no
C46 C41 C81 C61 .7(3) no
C42 C41 C81 C61 -179.6(2) no
C46 C41 C81 C82 -119.5(3) no
C42 C41 C81 C82 60.2(3) y
C52 C51 C81 C41 149.3(2) no
C56 C51 C81 C41 -33.1(3) no
C52 C51 C81 C61 -89.2(3) no
C56 C51 C81 C61 88.4(3) no
C52 C51 C81 C82 31.7(3) y
C56 C51 C81 C82 -150.7(2) no
C62 C61 C81 C41 -100.2(3) no
C66 C61 C81 C41 78.9(3) no
C62 C61 C81 C51 138.8(3) no
C66 C61 C81 C51 -42.1(4) no
C62 C61 C81 C82 18.0(4) y
C66 C61 C81 C82 -162.9(3) no
